data_7023992
loop_
_publ_author_name
'Kitazawa, Takafumi'
'Hiruma, Kei'
'Sato, Hisako'
'Tamura, Kenji'
'Yamagishi, Akihiko'

_publ_section_title
;
 An emitting Hofmann-type compound: evidence for interlayer aurophilic
 interactions.
;
_journal_issue 48
_journal_name_full 'Dalton transactions (Cambridge, England : 2003)'
_journal_page_first 16680
_journal_page_last 16682
_journal_paper_doi 10.1039/c3dt52303a
_journal_volume 42
_journal_year 2013
_chemical_formula_moiety 'C16 H14 Au2 Cd N6'
_chemical_formula_sum 'C16 H14 Au2 Cd N6'
_chemical_formula_weight 796.67
_chemical_name_systematic
; 
 ? 
;
_space_group_IT_number 14
_symmetry_cell_setting monoclinic
_symmetry_space_group_name_Hall '-P 2ybc'
_symmetry_space_group_name_H-M 'P 1 21/c 1'
_atom_sites_solution_hydrogens geom
_atom_sites_solution_primary direct
_atom_sites_solution_secondary difmap
_audit_creation_method SHELXL-97
_cell_angle_alpha 90.00
_cell_angle_beta 102.7620(10)
_cell_angle_gamma 90.00
_cell_formula_units_Z 4
_cell_length_a 9.1208(5)
_cell_length_b 15.7138(9)
_cell_length_c 14.9519(8)
_cell_measurement_reflns_used 3533
_cell_measurement_temperature 298(2)
_cell_measurement_theta_max 28.42
_cell_measurement_theta_min 2.59
_cell_volume 2090.0(2)
_computing_cell_refinement 'Bruker SMART'
_computing_data_collection 'Bruker SMART'
_computing_data_reduction 'Bruker SAINT'
_computing_molecular_graphics 'Bruker SHELXTL'
_computing_publication_material 'Bruker SHELXTL'
_computing_structure_refinement 'SHELXL-97 (Sheldrick, 1997)'
_computing_structure_solution 'SHELXS-97 (Sheldrick, 1990)'
_diffrn_ambient_temperature 298(2)
_diffrn_detector_area_resol_mean 8.333[pixels/mm]
_diffrn_measured_fraction_theta_full 0.971
_diffrn_measured_fraction_theta_max 0.971
_diffrn_measurement_device_type 'CCD area detector'
_diffrn_measurement_method 'phi and omega scans'
_diffrn_radiation_monochromator graphite
_diffrn_radiation_source 'fine-focus sealed tube'
_diffrn_radiation_type MoK\a
_diffrn_radiation_wavelength 0.71073
_diffrn_reflns_av_R_equivalents 0.0338
_diffrn_reflns_av_unetI/netI 0.0475
_diffrn_reflns_limit_h_max 8
_diffrn_reflns_limit_h_min -13
_diffrn_reflns_limit_k_max 21
_diffrn_reflns_limit_k_min -22
_diffrn_reflns_limit_l_max 21
_diffrn_reflns_limit_l_min -20
_diffrn_reflns_number 15427
_diffrn_reflns_theta_full 30.84
_diffrn_reflns_theta_max 30.84
_diffrn_reflns_theta_min 1.91
_diffrn_standards_decay_% 0
_exptl_absorpt_coefficient_mu 15.022
_exptl_absorpt_correction_T_max 0.1171
_exptl_absorpt_correction_T_min 0.0696
_exptl_absorpt_correction_type empirical
_exptl_absorpt_process_details
;
SADABS Sheldrick 1996
;
_exptl_crystal_colour colorless
_exptl_crystal_density_diffrn 2.532
_exptl_crystal_density_method 'not measured'
_exptl_crystal_description monoclinic
_exptl_crystal_F_000 1432
_exptl_crystal_size_max 0.38
_exptl_crystal_size_mid 0.30
_exptl_crystal_size_min 0.25
_refine_diff_density_max 0.745
_refine_diff_density_min -2.598
_refine_diff_density_rms 0.339
_refine_ls_extinction_method none
_refine_ls_goodness_of_fit_ref 0.979
_refine_ls_hydrogen_treatment constr
_refine_ls_matrix_type full
_refine_ls_number_parameters 228
_refine_ls_number_reflns 6104
_refine_ls_number_restraints 0
_refine_ls_restrained_S_all 0.979
_refine_ls_R_factor_all 0.0641
_refine_ls_R_factor_gt 0.0351
_refine_ls_shift/su_max 0.006
_refine_ls_shift/su_mean 0.000
_refine_ls_structure_factor_coef Fsqd
_refine_ls_weighting_details 'calc w=1/[\s^2^(Fo^2^)+(0.0312P)^2^+0.0000P] where P=(Fo^2^+2Fc^2^)/3'
_refine_ls_weighting_scheme calc
_refine_ls_wR_factor_gt 0.0705
_refine_ls_wR_factor_ref 0.0795
_reflns_number_gt 4051
_reflns_number_total 6104
_reflns_threshold_expression >2sigma(I)
_cod_data_source_file c3dt52303a.txt
_cod_data_source_block test_0
_cod_depositor_comments
;
The following automatic conversions were performed:

'_symmetry_cell_setting' value 'Monoclinic' changed to 'monoclinic'
according to /home/saulius/struct/CIF-dictionaries/cif_core.dic
dictionary named 'cif_core.dic' version 2.4.2 from 2011-04-26.

Automatic conversion script
Id: cif_fix_values 1891 2012-01-12 08:04:46Z andrius 
;
_cod_original_sg_symbol_H-M P2(1)/c
_cod_database_code 7023992

loop_
_symmetry_equiv_pos_as_xyz
'x, y, z'
'-x, y+1/2, -z+1/2'
'-x, -y, -z'
'x, -y-1/2, z-1/2'

loop_
_atom_site_label
_atom_site_type_symbol
_atom_site_fract_x
_atom_site_fract_y
_atom_site_fract_z
_atom_site_U_iso_or_equiv
_atom_site_adp_type
_atom_site_occupancy
_atom_site_symmetry_multiplicity
_atom_site_calc_flag
_atom_site_refinement_flags
Au2 Au 0.36232(3) 0.744887(14) 0.503478(15) 0.04175(8) Uani 1 1 d .
C16 C 0.3654(7) 0.6525(4) 0.5943(4) 0.0428(14) Uani 1 1 d .
C13 C 0.3029(7) 0.3412(4) 0.5894(4) 0.0426(14) Uani 1 1 d .
Au1 Au 0.29095(3) 0.251184(14) 0.998457(14) 0.03986(7) Uani 1 1 d .
Cd1 Cd 0.32647(4) 0.49902(2) 0.75371(2) 0.02867(9) Uani 1 1 d .
N6 N 0.5790(5) 0.4607(3) 0.8164(3) 0.0383(11) Uani 1 1 d .
N3 N 0.0667(5) 0.5259(3) 0.7041(3) 0.0406(11) Uani 1 1 d .
N2 N 0.2690(6) 0.4001(3) 0.8595(3) 0.0498(13) Uani 1 1 d .
N1 N 0.3112(6) 0.3941(3) 0.6428(3) 0.0515(14) Uani 1 1 d .
N5 N 0.3467(6) 0.6094(3) 0.8596(3) 0.0482(13) Uani 1 1 d .
N4 N 0.3669(6) 0.5995(3) 0.6463(3) 0.0491(13) Uani 1 1 d .
C14 C 0.2744(6) 0.3458(4) 0.9091(4) 0.0397(13) Uani 1 1 d .
C15 C 0.3534(7) 0.6629(4) 0.9117(4) 0.0423(14) Uani 1 1 d .
C5 C 0.6516(7) 0.4930(4) 0.8967(4) 0.0506(16) Uani 1 1 d .
H5 H 0.6042 0.5349 0.9241 0.061 Uiso 1 1 calc R
C1 C 0.6523(7) 0.4013(4) 0.7797(4) 0.0472(15) Uani 1 1 d .
H1 H 0.6044 0.3782 0.7236 0.057 Uiso 1 1 calc R
C8 C -0.1547(7) 0.6023(4) 0.7201(5) 0.0487(15) Uani 1 1 d .
C2 C 0.7939(7) 0.3718(4) 0.8192(5) 0.0497(16) Uani 1 1 d .
C11 C -0.0162(7) 0.4878(5) 0.6299(5) 0.0591(18) Uani 1 1 d .
H11 H 0.0295 0.4477 0.5994 0.071 Uiso 1 1 calc R
C4 C 0.7937(8) 0.4669(5) 0.9406(4) 0.0604(19) Uani 1 1 d .
H4 H 0.8404 0.4908 0.9966 0.073 Uiso 1 1 calc R
C7 C -0.0039(6) 0.5807(4) 0.7477(4) 0.0430(15) Uani 1 1 d .
H7 H 0.0516 0.6064 0.8005 0.052 Uiso 1 1 calc R
C3 C 0.8650(7) 0.4059(4) 0.9014(5) 0.0571(18) Uani 1 1 d .
H3 H 0.9609 0.3877 0.9302 0.069 Uiso 1 1 calc R
C10 C -0.1656(8) 0.5052(5) 0.5969(6) 0.076(2) Uani 1 1 d .
H10 H -0.2187 0.4790 0.5438 0.091 Uiso 1 1 calc R
C9 C -0.2353(8) 0.5618(5) 0.6434(5) 0.068(2) Uani 1 1 d .
H9 H -0.3374 0.5728 0.6230 0.081 Uiso 1 1 calc R
C12 C -0.2232(9) 0.6676(5) 0.7729(6) 0.076(2) Uani 1 1 d .
H12A H -0.2124 0.7233 0.7488 0.113 Uiso 1 1 calc R
H12B H -0.1728 0.6657 0.8365 0.113 Uiso 1 1 calc R
H12C H -0.3280 0.6552 0.7671 0.113 Uiso 1 1 calc R
C6 C 0.8670(8) 0.3028(5) 0.7729(6) 0.082(3) Uani 1 1 d .
H6A H 0.9722 0.3149 0.7804 0.124 Uiso 1 1 calc R
H6B H 0.8203 0.3010 0.7088 0.124 Uiso 1 1 calc R
H6C H 0.8547 0.2488 0.8003 0.124 Uiso 1 1 calc R

loop_
_atom_site_aniso_label
_atom_site_aniso_U_11
_atom_site_aniso_U_22
_atom_site_aniso_U_33
_atom_site_aniso_U_23
_atom_site_aniso_U_13
_atom_site_aniso_U_12
Au2 0.04556(15) 0.03583(14) 0.04396(13) 0.01666(10) 0.01013(11) -0.00032(10)
C16 0.036(3) 0.047(4) 0.046(3) 0.013(3) 0.011(3) 0.003(3)
C13 0.052(4) 0.038(3) 0.036(3) -0.009(3) 0.006(3) 0.002(3)
Au1 0.04691(15) 0.03495(13) 0.03836(12) 0.01363(10) 0.01083(10) -0.00049(10)
Cd1 0.0395(2) 0.02114(18) 0.02587(17) -0.00024(13) 0.00829(15) 0.00102(15)
N6 0.036(3) 0.040(3) 0.041(3) -0.001(2) 0.012(2) 0.001(2)
N3 0.041(3) 0.041(3) 0.039(3) 0.003(2) 0.009(2) -0.001(2)
N2 0.052(3) 0.048(3) 0.049(3) 0.022(3) 0.013(3) 0.003(3)
N1 0.062(4) 0.046(3) 0.045(3) -0.014(2) 0.009(3) 0.004(3)
N5 0.056(3) 0.036(3) 0.051(3) -0.010(2) 0.009(3) 0.001(2)
N4 0.054(3) 0.044(3) 0.052(3) 0.018(2) 0.018(3) 0.003(3)
C14 0.038(3) 0.039(3) 0.043(3) 0.008(3) 0.010(3) 0.001(3)
C15 0.043(4) 0.037(3) 0.044(3) -0.016(3) 0.005(3) 0.000(3)
C5 0.048(4) 0.054(4) 0.049(4) -0.009(3) 0.011(3) 0.008(3)
C1 0.042(4) 0.046(4) 0.054(4) -0.015(3) 0.011(3) -0.002(3)
C8 0.046(4) 0.041(4) 0.063(4) 0.010(3) 0.021(3) 0.003(3)
C2 0.042(4) 0.036(4) 0.073(4) -0.008(3) 0.015(3) 0.000(3)
C11 0.049(4) 0.069(5) 0.056(4) -0.013(3) 0.003(3) 0.011(4)
C4 0.051(4) 0.075(5) 0.051(4) -0.014(4) 0.000(3) 0.008(4)
C7 0.040(4) 0.043(4) 0.047(4) 0.000(3) 0.013(3) 0.003(3)
C3 0.032(3) 0.057(5) 0.078(5) -0.002(4) 0.003(3) 0.007(3)
C10 0.052(4) 0.093(7) 0.075(5) -0.021(4) -0.002(4) 0.007(4)
C9 0.035(4) 0.083(6) 0.085(5) 0.016(5) 0.011(4) 0.011(4)
C12 0.075(6) 0.054(5) 0.109(6) 0.002(4) 0.045(5) 0.015(4)
C6 0.051(5) 0.073(6) 0.117(7) -0.034(5) 0.005(5) 0.010(4)

loop_
_atom_type_symbol
_atom_type_description
_atom_type_scat_dispersion_real
_atom_type_scat_dispersion_imag
_atom_type_scat_source
C C 0.0033 0.0016 'International Tables Vol C Tables 4.2.6.8 and 6.1.1.4'
H H 0.0000 0.0000 'International Tables Vol C Tables 4.2.6.8 and 6.1.1.4'
N N 0.0061 0.0033 'International Tables Vol C Tables 4.2.6.8 and 6.1.1.4'
Cd Cd -0.8075 1.2024 'International Tables Vol C Tables 4.2.6.8 and 6.1.1.4'
Au Au -2.0133 8.8022 'International Tables Vol C Tables 4.2.6.8 and 6.1.1.4'

loop_
_geom_angle_atom_site_label_1
_geom_angle_atom_site_label_2
_geom_angle_atom_site_label_3
_geom_angle
_geom_angle_site_symmetry_1
_geom_angle_site_symmetry_3
C16 Au2 C15 178.5(2) . 4_575
C16 Au2 Au1 99.54(17) . 2_656
C15 Au2 Au1 81.93(17) 4_575 2_656
N4 C16 Au2 179.9(7) . .
N1 C13 Au1 179.2(6) . 4_565
C13 Au1 C14 178.2(2) 4_566 .
C13 Au1 Au2 94.57(18) 4_566 2_646
C14 Au1 Au2 86.83(17) . 2_646
N1 Cd1 N5 176.81(18) . .
N1 Cd1 N4 89.0(2) . .
N5 Cd1 N4 87.90(19) . .
N1 Cd1 N2 91.4(2) . .
N5 Cd1 N2 91.8(2) . .
N4 Cd1 N2 176.29(17) . .
N1 Cd1 N3 90.28(18) . .
N5 Cd1 N3 90.23(18) . .
N4 Cd1 N3 87.88(17) . .
N2 Cd1 N3 88.43(17) . .
N1 Cd1 N6 90.08(18) . .
N5 Cd1 N6 89.79(17) . .
N4 Cd1 N6 99.01(17) . .
N2 Cd1 N6 84.69(17) . .
N3 Cd1 N6 173.11(15) . .
C1 N6 C5 116.2(5) . .
C1 N6 Cd1 123.2(4) . .
C5 N6 Cd1 120.3(4) . .
C7 N3 C11 116.7(5) . .
C7 N3 Cd1 121.6(4) . .
C11 N3 Cd1 121.7(4) . .
C14 N2 Cd1 163.5(5) . .
C13 N1 Cd1 178.5(5) . .
C15 N5 Cd1 178.4(5) . .
C16 N4 Cd1 169.7(5) . .
N2 C14 Au1 178.1(6) . .
N5 C15 Au2 179.0(6) . 4_576
N6 C5 C4 122.8(6) . .
N6 C5 H5 118.6 . .
C4 C5 H5 118.6 . .
N6 C1 C2 124.5(6) . .
N6 C1 H1 117.8 . .
C2 C1 H1 117.8 . .
C9 C8 C7 116.6(6) . .
C9 C8 C12 123.0(7) . .
C7 C8 C12 120.5(6) . .
C3 C2 C1 117.9(6) . .
C3 C2 C6 121.4(6) . .
C1 C2 C6 120.6(6) . .
N3 C11 C10 123.0(6) . .
N3 C11 H11 118.5 . .
C10 C11 H11 118.5 . .
C3 C4 C5 119.5(6) . .
C3 C4 H4 120.3 . .
C5 C4 H4 120.3 . .
N3 C7 C8 124.6(6) . .
N3 C7 H7 117.7 . .
C8 C7 H7 117.7 . .
C4 C3 C2 119.1(6) . .
C4 C3 H3 120.4 . .
C2 C3 H3 120.4 . .
C9 C10 C11 118.9(7) . .
C9 C10 H10 120.5 . .
C11 C10 H10 120.5 . .
C10 C9 C8 120.1(6) . .
C10 C9 H9 119.9 . .
C8 C9 H9 119.9 . .
C8 C12 H12A 109.5 . .
C8 C12 H12B 109.5 . .
H12A C12 H12B 109.5 . .
C8 C12 H12C 109.5 . .
H12A C12 H12C 109.5 . .
H12B C12 H12C 109.5 . .
C2 C6 H6A 109.5 . .
C2 C6 H6B 109.5 . .
H6A C6 H6B 109.5 . .
C2 C6 H6C 109.5 . .
H6A C6 H6C 109.5 . .
H6B C6 H6C 109.5 . .

loop_
_geom_bond_atom_site_label_1
_geom_bond_atom_site_label_2
_geom_bond_distance
_geom_bond_site_symmetry_2
Au2 C16 1.984(6) .
Au2 C15 1.985(5) 4_575
Au2 Au1 3.1705(4) 2_656
C16 N4 1.137(7) .
C13 N1 1.143(7) .
C13 Au1 1.976(6) 4_565
Au1 C13 1.976(6) 4_566
Au1 C14 1.983(6) .
Au1 Au2 3.1705(4) 2_646
Cd1 N1 2.321(5) .
Cd1 N5 2.328(5) .
Cd1 N4 2.339(5) .
Cd1 N2 2.358(5) .
Cd1 N3 2.359(5) .
Cd1 N6 2.365(5) .
N6 C1 1.334(7) .
N6 C5 1.337(7) .
N3 C7 1.330(7) .
N3 C11 1.338(8) .
N2 C14 1.124(7) .
N5 C15 1.138(7) .
C15 Au2 1.985(5) 4_576
C5 C4 1.379(9) .
C5 H5 0.9300 .
C1 C2 1.377(8) .
C1 H1 0.9300 .
C8 C9 1.374(9) .
C8 C7 1.388(8) .
C8 C12 1.512(9) .
C2 C3 1.366(8) .
C2 C6 1.517(9) .
C11 C10 1.370(10) .
C11 H11 0.9300 .
C4 C3 1.362(9) .
C4 H4 0.9300 .
C7 H7 0.9300 .
C3 H3 0.9300 .
C10 C9 1.368(10) .
C10 H10 0.9300 .
C9 H9 0.9300 .
C12 H12A 0.9600 .
C12 H12B 0.9600 .
C12 H12C 0.9600 .
C6 H6A 0.9600 .
C6 H6B 0.9600 .
C6 H6C 0.9600 .
